data_2225722
loop_
_publ_author_name
'Huang, Yan-Lan'
'Wang, Wen-Long'
'Shan, Shang'

_publ_section_title
;
 3-Chloro-<i>N</i>-(4-hydroxy-3-methoxybenzyl)-2,2-dimethylpropanamide
;
_journal_coeditor_code XU2733
_journal_issue 4
_journal_name_full 'Acta Crystallographica Section E'
_journal_page_first o877
_journal_paper_doi 10.1107/S1600536810009529
_journal_volume 66
_journal_year 2010
_chemical_formula_iupac 'C13 H18 Cl N O3'
_chemical_formula_moiety 'C13 H18 Cl N O3'
_chemical_formula_sum 'C13 H18 Cl N O3'
_chemical_formula_weight 271.73
_chemical_name_systematic
;
3-Chloro-<i>N</i>-(4-hydroxy-3-methoxybenzyl)-2,2-dimethylpropanamide
;
_space_group_IT_number 14
_symmetry_cell_setting monoclinic
_symmetry_space_group_name_Hall '-P 2ybc'
_symmetry_space_group_name_H-M 'P 1 21/c 1'
_atom_sites_solution_hydrogens geom
_atom_sites_solution_primary direct
_atom_sites_solution_secondary difmap
_audit_creation_method SHELXL-97
_cell_angle_alpha 90.00
_cell_angle_beta 90.378(4)
_cell_angle_gamma 90.00
_cell_formula_units_Z 4
_cell_length_a 9.3074(10)
_cell_length_b 11.5585(13)
_cell_length_c 13.0652(14)
_cell_measurement_reflns_used 3466
_cell_measurement_temperature 294(2)
_cell_measurement_theta_max 24.0
_cell_measurement_theta_min 2.2
_cell_volume 1405.5(3)
_computing_cell_refinement 'PROCESS-AUTO (Rigaku, 1998)'
_computing_data_collection 'PROCESS-AUTO (Rigaku, 1998)'
_computing_data_reduction 'CrystalStructure (Rigaku/MSC, 2002)'
_computing_molecular_graphics 'ORTEP-3 for Windows (Farrugia, 1997)'
_computing_publication_material 'WinGX (Farrugia, 1999)'
_computing_structure_refinement 'SHELXL97 (Sheldrick, 2008)'
_computing_structure_solution 'SIR92 (Altomare <i>et al.</i>,  1993)'
_diffrn_ambient_temperature 294(2)
_diffrn_detector_area_resol_mean 10.0
_diffrn_measured_fraction_theta_full 0.985
_diffrn_measured_fraction_theta_max 0.985
_diffrn_measurement_device_type 'Rigaku R-AXIS RAPID IP'
_diffrn_measurement_method \w
_diffrn_radiation_monochromator graphite
_diffrn_radiation_source 'fine-focus sealed tube'
_diffrn_radiation_type MoK\a
_diffrn_radiation_wavelength 0.71073
_diffrn_reflns_av_R_equivalents 0.0417
_diffrn_reflns_av_sigmaI/netI 0.0290
_diffrn_reflns_limit_h_max 11
_diffrn_reflns_limit_h_min -10
_diffrn_reflns_limit_k_max 14
_diffrn_reflns_limit_k_min -13
_diffrn_reflns_limit_l_max 16
_diffrn_reflns_limit_l_min -16
_diffrn_reflns_number 15383
_diffrn_reflns_theta_full 26.00
_diffrn_reflns_theta_max 26.00
_diffrn_reflns_theta_min 2.19
_diffrn_standards_interval_count 0
_diffrn_standards_interval_time 0
_diffrn_standards_number 0
_exptl_absorpt_coefficient_mu 0.272
_exptl_absorpt_correction_type none
_exptl_crystal_colour colorless
_exptl_crystal_density_diffrn 1.284
_exptl_crystal_density_method 'not measured'
_exptl_crystal_description prism
_exptl_crystal_F_000 576
_exptl_crystal_size_max 0.40
_exptl_crystal_size_mid 0.38
_exptl_crystal_size_min 0.32
_refine_diff_density_max 0.479
_refine_diff_density_min -0.674
_refine_ls_extinction_coef 0.021(3)
_refine_ls_extinction_expression Fc^*^=kFc[1+0.001xFc^2^\l^3^/sin(2\q)]^-1/4^
_refine_ls_extinction_method 'SHELXL97 (Sheldrick, 2008)'
_refine_ls_goodness_of_fit_ref 1.048
_refine_ls_hydrogen_treatment constr
_refine_ls_matrix_type full
_refine_ls_number_parameters 167
_refine_ls_number_reflns 2732
_refine_ls_number_restraints 0
_refine_ls_restrained_S_all 1.048
_refine_ls_R_factor_all 0.0722
_refine_ls_R_factor_gt 0.0598
_refine_ls_shift/su_max 0.002
_refine_ls_shift/su_mean 0.000
_refine_ls_structure_factor_coef Fsqd
_refine_ls_weighting_details 'calc w=1/[\s^2^(Fo^2^)+(0.0726P)^2^+1.0510P] where P=(Fo^2^+2Fc^2^)/3'
_refine_ls_weighting_scheme calc
_refine_ls_wR_factor_gt 0.1563
_refine_ls_wR_factor_ref 0.1665
_reflns_number_gt 2254
_reflns_number_total 2732
_reflns_threshold_expression I>2\s(I)
_cod_data_source_file xu2733.cif
_cod_data_source_block I
_cod_original_sg_symbol_H-M 'P 21/c'
_cod_database_code 2225722
_cod_database_fobs_code 2225722

loop_
_symmetry_equiv_pos_as_xyz
'x, y, z'
'-x, y+1/2, -z+1/2'
'-x, -y, -z'
'x, -y-1/2, z-1/2'

loop_
_atom_site_type_symbol
_atom_site_label
_atom_site_fract_x
_atom_site_fract_y
_atom_site_fract_z
_atom_site_U_iso_or_equiv
_atom_site_adp_type
_atom_site_calc_flag
_atom_site_refinement_flags
_atom_site_occupancy
_atom_site_disorder_assembly
_atom_site_disorder_group
Cl Cl1 0.85692(18) 0.09530(8) 0.35770(8) 0.1195(6) Uani d . 1 . .
N N1 0.7804(2) 0.39529(17) 0.22613(15) 0.0410(5) Uani d . 1 . .
H H1N 0.7416 0.4356 0.2801 0.061 Uiso d R 1 . .
O O1 0.18986(18) 0.14975(16) 0.13257(15) 0.0539(5) Uani d . 1 . .
H H1A 0.1120 0.1961 0.1482 0.081 Uiso d R 1 . .
O O2 0.43484(18) 0.03920(15) 0.14718(15) 0.0542(5) Uani d . 1 . .
O O3 0.95555(18) 0.27805(16) 0.17024(13) 0.0509(5) Uani d . 1 . .
C C1 0.3123(2) 0.2148(2) 0.12573(18) 0.0409(5) Uani d . 1 . .
C C2 0.4447(2) 0.1577(2) 0.13548(18) 0.0404(5) Uani d . 1 . .
C C3 0.5709(2) 0.2199(2) 0.13426(18) 0.0431(6) Uani d . 1 . .
H H3 0.6581 0.1815 0.1422 0.052 Uiso calc R 1 . .
C C4 0.5700(2) 0.3402(2) 0.12130(17) 0.0400(5) Uani d . 1 . .
C C5 0.4394(3) 0.3947(2) 0.10673(19) 0.0445(6) Uani d . 1 . .
H H5 0.4371 0.4741 0.0953 0.053 Uiso calc R 1 . .
C C6 0.3112(2) 0.3327(2) 0.10891(19) 0.0451(6) Uani d . 1 . .
H H6 0.2243 0.3710 0.0990 0.054 Uiso calc R 1 . .
C C7 0.5646(3) -0.0248(2) 0.1367(2) 0.0572(7) Uani d . 1 . .
H H7A 0.6070 -0.0079 0.0715 0.086 Uiso calc R 1 . .
H H7B 0.5441 -0.1061 0.1409 0.086 Uiso calc R 1 . .
H H7C 0.6303 -0.0036 0.1904 0.086 Uiso calc R 1 . .
C C8 0.7093(3) 0.4073(2) 0.12661(18) 0.0445(6) Uani d . 1 . .
H H8A 0.7732 0.3799 0.0735 0.053 Uiso calc R 1 . .
H H8B 0.6898 0.4885 0.1138 0.053 Uiso calc R 1 . .
C C9 0.8956(2) 0.32899(19) 0.24198(17) 0.0371(5) Uani d . 1 . .
C C10 0.9530(2) 0.3193(2) 0.35204(17) 0.0410(5) Uani d . 1 . .
C C11 1.0014(4) 0.1958(3) 0.3707(2) 0.0669(9) Uani d . 1 . .
H H11A 1.0419 0.1898 0.4391 0.080 Uiso calc R 1 . .
H H11B 1.0761 0.1761 0.3223 0.080 Uiso calc R 1 . .
C C12 0.8444(3) 0.3548(3) 0.4336(2) 0.0599(7) Uani d . 1 . .
H H12A 0.7575 0.3111 0.4245 0.090 Uiso calc R 1 . .
H H12B 0.8236 0.4358 0.4270 0.090 Uiso calc R 1 . .
H H12C 0.8838 0.3398 0.5003 0.090 Uiso calc R 1 . .
C C13 1.0859(4) 0.3961(3) 0.3605(2) 0.0779(11) Uani d . 1 . .
H H13A 1.1292 0.3865 0.4268 0.117 Uiso calc R 1 . .
H H13B 1.0586 0.4755 0.3513 0.117 Uiso calc R 1 . .
H H13C 1.1535 0.3746 0.3086 0.117 Uiso calc R 1 . .

loop_
_atom_site_aniso_label
_atom_site_aniso_U_11
_atom_site_aniso_U_22
_atom_site_aniso_U_33
_atom_site_aniso_U_12
_atom_site_aniso_U_13
_atom_site_aniso_U_23
Cl1 0.2206(15) 0.0570(6) 0.0811(7) -0.0548(7) 0.0203(7) -0.0059(4)
N1 0.0349(10) 0.0439(11) 0.0441(11) 0.0031(8) 0.0016(8) -0.0048(8)
O1 0.0314(9) 0.0475(10) 0.0829(13) 0.0019(7) 0.0038(8) -0.0097(9)
O2 0.0373(9) 0.0415(10) 0.0838(13) 0.0063(7) 0.0059(8) 0.0056(9)
O3 0.0412(10) 0.0648(12) 0.0466(10) 0.0112(8) 0.0010(7) -0.0106(8)
C1 0.0306(12) 0.0464(13) 0.0457(12) 0.0014(9) 0.0012(9) -0.0064(10)
C2 0.0361(12) 0.0403(12) 0.0447(12) 0.0060(9) 0.0018(9) 0.0004(10)
C3 0.0334(12) 0.0479(14) 0.0480(13) 0.0078(10) 0.0009(10) 0.0037(10)
C4 0.0360(12) 0.0466(13) 0.0374(11) 0.0020(10) -0.0009(9) 0.0024(9)
C5 0.0426(14) 0.0401(13) 0.0508(14) 0.0043(10) -0.0033(11) 0.0014(10)
C6 0.0323(12) 0.0461(14) 0.0568(14) 0.0087(10) -0.0050(10) -0.0034(11)
C7 0.0478(15) 0.0458(15) 0.0780(19) 0.0146(12) 0.0061(13) 0.0059(13)
C8 0.0395(13) 0.0484(14) 0.0455(13) -0.0005(10) 0.0000(10) 0.0066(10)
C9 0.0287(11) 0.0374(11) 0.0451(12) -0.0047(9) 0.0023(9) -0.0013(9)
C10 0.0382(13) 0.0419(13) 0.0429(12) -0.0041(10) -0.0008(9) -0.0005(10)
C11 0.086(2) 0.0616(18) 0.0531(16) 0.0212(16) -0.0002(15) 0.0045(13)
C12 0.0694(19) 0.0669(18) 0.0436(14) 0.0124(15) 0.0050(12) -0.0004(12)
C13 0.072(2) 0.102(3) 0.0593(18) -0.0448(19) -0.0166(15) 0.0090(17)

loop_
_atom_type_symbol
_atom_type_description
_atom_type_scat_dispersion_real
_atom_type_scat_dispersion_imag
_atom_type_scat_source
C C 0.0033 0.0016 'International Tables Vol C Tables 4.2.6.8 and 6.1.1.4'
H H 0.0000 0.0000 'International Tables Vol C Tables 4.2.6.8 and 6.1.1.4'
N N 0.0061 0.0033 'International Tables Vol C Tables 4.2.6.8 and 6.1.1.4'
O O 0.0106 0.0060 'International Tables Vol C Tables 4.2.6.8 and 6.1.1.4'
Cl Cl 0.1484 0.1585 'International Tables Vol C Tables 4.2.6.8 and 6.1.1.4'

loop_
_geom_angle_atom_site_label_1
_geom_angle_atom_site_label_2
_geom_angle_atom_site_label_3
_geom_angle_site_symmetry_1
_geom_angle_site_symmetry_3
_geom_angle
_geom_angle_publ_flag
C9 N1 C8 . . 123.50(19) ?
C9 N1 H1N . . 119.4 ?
C8 N1 H1N . . 117.1 ?
C1 O1 H1A . . 110.5 ?
C2 O2 C7 . . 116.58(19) ?
O1 C1 C6 . . 123.2(2) ?
O1 C1 C2 . . 117.8(2) ?
C6 C1 C2 . . 119.0(2) ?
C3 C2 O2 . . 125.2(2) ?
C3 C2 C1 . . 120.2(2) ?
O2 C2 C1 . . 114.7(2) ?
C2 C3 C4 . . 121.0(2) ?
C2 C3 H3 . . 119.5 ?
C4 C3 H3 . . 119.5 ?
C5 C4 C3 . . 118.3(2) ?
C5 C4 C8 . . 121.7(2) ?
C3 C4 C8 . . 119.9(2) ?
C4 C5 C6 . . 121.1(2) ?
C4 C5 H5 . . 119.5 ?
C6 C5 H5 . . 119.5 ?
C1 C6 C5 . . 120.4(2) ?
C1 C6 H6 . . 119.8 ?
C5 C6 H6 . . 119.8 ?
O2 C7 H7A . . 109.5 ?
O2 C7 H7B . . 109.5 ?
H7A C7 H7B . . 109.5 ?
O2 C7 H7C . . 109.5 ?
H7A C7 H7C . . 109.5 ?
H7B C7 H7C . . 109.5 ?
N1 C8 C4 . . 112.03(19) ?
N1 C8 H8A . . 109.2 ?
C4 C8 H8A . . 109.2 ?
N1 C8 H8B . . 109.2 ?
C4 C8 H8B . . 109.2 ?
H8A C8 H8B . . 107.9 ?
O3 C9 N1 . . 121.3(2) ?
O3 C9 C10 . . 121.1(2) ?
N1 C9 C10 . . 117.55(19) ?
C11 C10 C13 . . 107.3(3) ?
C11 C10 C12 . . 109.7(2) ?
C13 C10 C12 . . 109.5(2) ?
C11 C10 C9 . . 108.7(2) ?
C13 C10 C9 . . 107.60(19) ?
C12 C10 C9 . . 113.9(2) ?
C10 C11 Cl1 . . 112.0(2) ?
C10 C11 H11A . . 109.2 ?
Cl1 C11 H11A . . 109.2 ?
C10 C11 H11B . . 109.2 ?
Cl1 C11 H11B . . 109.2 ?
H11A C11 H11B . . 107.9 ?
C10 C12 H12A . . 109.5 ?
C10 C12 H12B . . 109.5 ?
H12A C12 H12B . . 109.5 ?
C10 C12 H12C . . 109.5 ?
H12A C12 H12C . . 109.5 ?
H12B C12 H12C . . 109.5 ?
C10 C13 H13A . . 109.5 ?
C10 C13 H13B . . 109.5 ?
H13A C13 H13B . . 109.5 ?
C10 C13 H13C . . 109.5 ?
H13A C13 H13C . . 109.5 ?
H13B C13 H13C . . 109.5 ?

loop_
_geom_bond_atom_site_label_1
_geom_bond_atom_site_label_2
_geom_bond_site_symmetry_2
_geom_bond_distance
_geom_bond_publ_flag
Cl1 C11 . 1.784(4) ?
N1 C9 . 1.333(3) ?
N1 C8 . 1.462(3) ?
N1 H1N . 0.9206 ?
O1 C1 . 1.369(3) ?
O1 H1A . 0.9252 ?
O2 C2 . 1.382(3) ?
O2 C7 . 1.424(3) ?
O3 C9 . 1.242(3) ?
C1 C6 . 1.380(4) ?
C1 C2 . 1.403(3) ?
C2 C3 . 1.378(3) ?
C3 C4 . 1.400(3) ?
C3 H3 . 0.9300 ?
C4 C5 . 1.381(3) ?
C4 C8 . 1.512(3) ?
C5 C6 . 1.392(3) ?
C5 H5 . 0.9300 ?
C6 H6 . 0.9300 ?
C7 H7A . 0.9600 ?
C7 H7B . 0.9600 ?
C7 H7C . 0.9600 ?
C8 H8A . 0.9700 ?
C8 H8B . 0.9700 ?
C9 C10 . 1.535(3) ?
C10 C11 . 1.516(4) ?
C10 C13 . 1.526(4) ?
C10 C12 . 1.530(3) ?
C11 H11A . 0.9700 ?
C11 H11B . 0.9700 ?
C12 H12A . 0.9600 ?
C12 H12B . 0.9600 ?
C12 H12C . 0.9600 ?
C13 H13A . 0.9600 ?
C13 H13B . 0.9600 ?
C13 H13C . 0.9600 ?

loop_
_geom_hbond_atom_site_label_D
_geom_hbond_atom_site_label_H
_geom_hbond_atom_site_label_A
_geom_hbond_site_symmetry_A
_geom_hbond_distance_DH
_geom_hbond_distance_HA
_geom_hbond_distance_DA
_geom_hbond_angle_DHA
_geom_hbond_publ_flag
O1 H1A O3 1_455 0.93 1.76 2.685(2) 175 y
N1 H1N O2 2_655 0.92 2.25 3.093(3) 152 y

loop_
_cod_related_entry_id
_cod_related_entry_database
_cod_related_entry_code
1 ChemSpider 24744693
